data_4103404
loop_
_publ_author_name
'Donald J. Knobloch'
'Emil Lobkovsky'
'Paul J. Chirik'

_publ_section_title
;
 Functionalization of Hafnium Oxamidide Complexes Prepared from CO-Induced
 N2 Cleavage
;
_journal_name_full 'Journal of the American Chemical Society'
_journal_page_first 15340
_journal_page_last 15350
_journal_paper_doi 10.1021/ja106848y
_journal_volume 132
_journal_year 2010
_chemical_formula_moiety 'C44 H60 Hf2 N2 O6 Si2, C7 H8'
_chemical_formula_sum 'C51 H68 Hf2 N2 O6 Si2'
_chemical_formula_weight 1218.23
_chemical_name_systematic
; 
 ? 
;
_space_group_IT_number 2
_symmetry_cell_setting triclinic
_symmetry_space_group_name_Hall '-P 1'
_symmetry_space_group_name_H-M 'P -1'
_atom_sites_solution_hydrogens geom
_atom_sites_solution_primary direct
_atom_sites_solution_secondary difmap
_audit_creation_method SHELXL-97
_cell_angle_alpha 93.492(2)
_cell_angle_beta 93.530(2)
_cell_angle_gamma 108.196(2)
_cell_formula_units_Z 2
_cell_length_a 12.0535(4)
_cell_length_b 12.2029(5)
_cell_length_c 19.7494(8)
_cell_measurement_reflns_used 9922
_cell_measurement_temperature 173(2)
_cell_measurement_theta_max 28.35
_cell_measurement_theta_min 2.32
_cell_volume 2744.54(19)
_computing_cell_refinement 'Bruker SAINT+'
_computing_data_collection 'Bruker APEX2'
_computing_data_reduction 'Bruker SAINT+'
_computing_molecular_graphics 'Bruker SHELXTL'
_computing_publication_material 'Bruker SHELXTL'
_computing_structure_refinement 'SHELXL-97 (Sheldrick, 1997)'
_computing_structure_solution 'SHELXS-97 (Sheldrick, 1990)'
_diffrn_ambient_temperature 173(2)
_diffrn_measured_fraction_theta_full 0.973
_diffrn_measured_fraction_theta_max 0.973
_diffrn_measurement_device_type 'Bruker X8 APEX II diffractometer'
_diffrn_measurement_method 'phi and omega scans'
_diffrn_radiation_monochromator graphite
_diffrn_radiation_source 'fine-focus sealed tube'
_diffrn_radiation_type MoK\a
_diffrn_radiation_wavelength 0.71073
_diffrn_reflns_av_R_equivalents 0.0433
_diffrn_reflns_av_sigmaI/netI 0.0438
_diffrn_reflns_limit_h_max 15
_diffrn_reflns_limit_h_min -16
_diffrn_reflns_limit_k_max 16
_diffrn_reflns_limit_k_min -16
_diffrn_reflns_limit_l_max 26
_diffrn_reflns_limit_l_min -26
_diffrn_reflns_number 56011
_diffrn_reflns_theta_full 28.55
_diffrn_reflns_theta_max 28.55
_diffrn_reflns_theta_min 1.97
_diffrn_standards_number 0
_exptl_absorpt_coefficient_mu 3.868
_exptl_absorpt_correction_T_max 0.9266
_exptl_absorpt_correction_T_min 0.5117
_exptl_absorpt_correction_type multi-scan
_exptl_absorpt_process_details SADABS
_exptl_crystal_colour colourless
_exptl_crystal_density_diffrn 1.474
_exptl_crystal_density_method 'not measured'
_exptl_crystal_description plate
_exptl_crystal_F_000 1216
_exptl_crystal_size_max 0.20
_exptl_crystal_size_mid 0.10
_exptl_crystal_size_min 0.02
_platon_squeeze_details
;
;
_refine_diff_density_max 1.317
_refine_diff_density_min -0.798
_refine_diff_density_rms 0.115
_refine_ls_extinction_method none
_refine_ls_goodness_of_fit_ref 1.016
_refine_ls_hydrogen_treatment riding
_refine_ls_matrix_type full
_refine_ls_number_parameters 584
_refine_ls_number_reflns 13606
_refine_ls_number_restraints 0
_refine_ls_restrained_S_all 1.016
_refine_ls_R_factor_all 0.0407
_refine_ls_R_factor_gt 0.0274
_refine_ls_shift/su_max 0.039
_refine_ls_shift/su_mean 0.001
_refine_ls_structure_factor_coef Fsqd
_refine_ls_weighting_details 'calc w=1/[\s^2^(Fo^2^)+(0.0296P)^2^+0.0000P] where P=(Fo^2^+2Fc^2^)/3'
_refine_ls_weighting_scheme calc
_refine_ls_wR_factor_gt 0.0615
_refine_ls_wR_factor_ref 0.0650
_reflns_number_gt 10470
_reflns_number_total 13606
_reflns_threshold_expression >2sigma(I)
_cod_data_source_file ja106848y_si_001_2.cif
_cod_data_source_block djk17
_cod_original_cell_volume 2744.54(18)
_cod_database_code 4103404

loop_
_symmetry_equiv_pos_as_xyz
'x, y, z'
'-x, -y, -z'

loop_
_atom_site_label
_atom_site_type_symbol
_atom_site_fract_x
_atom_site_fract_y
_atom_site_fract_z
_atom_site_U_iso_or_equiv
_atom_site_adp_type
_atom_site_occupancy
_atom_site_symmetry_multiplicity
_atom_site_calc_flag
_atom_site_refinement_flags
Hf1 Hf 0.651676(8) 0.340138(9) 0.246126(6) 0.01873(3) Uani 1 1 d .
Hf2 Hf 0.915845(8) 0.817672(8) 0.181814(5) 0.01748(3) Uani 1 1 d .
Si1 Si 0.44382(6) 0.14477(7) 0.31859(4) 0.02604(19) Uani 1 1 d .
Si2 Si 1.12856(6) 1.01864(7) 0.11794(4) 0.02511(19) Uani 1 1 d .
O1 O 0.66201(14) 0.52765(15) 0.26136(9) 0.0226(4) Uani 1 1 d .
O2 O 0.89946(14) 0.62997(14) 0.16255(9) 0.0214(4) Uani 1 1 d .
O3 O 0.76158(14) 0.26304(14) 0.18810(10) 0.0240(4) Uani 1 1 d .
O4 O 0.90438(17) 0.36155(17) 0.12511(11) 0.0395(6) Uani 1 1 d .
O5 O 0.80734(14) 0.89618(15) 0.24198(10) 0.0241(4) Uani 1 1 d .
O6 O 0.64425(16) 0.79402(17) 0.28976(11) 0.0360(5) Uani 1 1 d .
N1 N 0.78840(17) 0.44496(18) 0.18871(11) 0.0212(5) Uani 1 1 d .
N2 N 0.76181(17) 0.71071(18) 0.22693(11) 0.0209(5) Uani 1 1 d .
C1 C 0.5981(2) 0.2337(2) 0.34858(14) 0.0264(7) Uani 1 1 d .
C2 C 0.7031(2) 0.2146(2) 0.33112(14) 0.0260(7) Uani 1 1 d .
H2A H 0.7114 0.1368 0.3194 0.031 Uiso 1 1 calc R
C3 C 0.7982(2) 0.3192(2) 0.34448(14) 0.0257(7) Uani 1 1 d .
C4 C 0.7506(2) 0.4045(2) 0.36617(14) 0.0252(7) Uani 1 1 d .
H4A H 0.7968 0.4858 0.3832 0.030 Uiso 1 1 calc R
C5 C 0.6288(2) 0.3541(2) 0.36833(14) 0.0262(7) Uani 1 1 d .
H5A H 0.5764 0.3925 0.3903 0.031 Uiso 1 1 calc R
C6 C 0.4477(2) 0.2088(2) 0.23438(14) 0.0225(6) Uani 1 1 d .
C7 C 0.5042(2) 0.1772(2) 0.17795(14) 0.0227(6) Uani 1 1 d .
C8 C 0.5276(2) 0.2684(2) 0.13396(14) 0.0274(7) Uani 1 1 d .
C9 C 0.4878(2) 0.3567(2) 0.16281(15) 0.0271(7) Uani 1 1 d .
C10 C 0.4416(2) 0.3222(2) 0.22460(15) 0.0253(7) Uani 1 1 d .
C11 C 0.3395(2) 0.1795(3) 0.37457(16) 0.0394(9) Uani 1 1 d .
H11A H 0.2613 0.1562 0.3502 0.059 Uiso 1 1 calc R
H11B H 0.3653 0.2629 0.3875 0.059 Uiso 1 1 calc R
H11C H 0.3367 0.1376 0.4156 0.059 Uiso 1 1 calc R
C12 C 0.4186(3) -0.0132(2) 0.31243(17) 0.0396(9) Uani 1 1 d .
H12A H 0.4079 -0.0416 0.3577 0.059 Uiso 1 1 calc R
H12B H 0.4864 -0.0294 0.2944 0.059 Uiso 1 1 calc R
H12C H 0.3483 -0.0524 0.2819 0.059 Uiso 1 1 calc R
C13 C 0.9287(2) 0.3309(3) 0.34868(16) 0.0314(7) Uani 1 1 d .
C14 C 1.0034(3) 0.4542(3) 0.3379(2) 0.0478(10) Uani 1 1 d .
H14A H 1.0863 0.4593 0.3407 0.072 Uiso 1 1 calc R
H14B H 0.9909 0.5083 0.3731 0.072 Uiso 1 1 calc R
H14C H 0.9807 0.4741 0.2929 0.072 Uiso 1 1 calc R
C15 C 0.9596(3) 0.3043(3) 0.42126(18) 0.0554(11) Uani 1 1 d .
H15A H 0.9109 0.2260 0.4292 0.083 Uiso 1 1 calc R
H15B H 0.9450 0.3604 0.4542 0.083 Uiso 1 1 calc R
H15C H 1.0424 0.3094 0.4266 0.083 Uiso 1 1 calc R
C16 C 0.9577(3) 0.2474(3) 0.29853(19) 0.0486(10) Uani 1 1 d .
H16A H 0.9411 0.2653 0.2520 0.073 Uiso 1 1 calc R
H16B H 0.9098 0.1681 0.3049 0.073 Uiso 1 1 calc R
H16C H 1.0409 0.2546 0.3061 0.073 Uiso 1 1 calc R
C17 C 0.5296(2) 0.0649(2) 0.16448(16) 0.0337(8) Uani 1 1 d .
H17A H 0.5661 0.0654 0.1215 0.050 Uiso 1 1 calc R
H17B H 0.4562 0.0002 0.1615 0.050 Uiso 1 1 calc R
H17C H 0.5830 0.0560 0.2017 0.050 Uiso 1 1 calc R
C18 C 0.5778(3) 0.2671(3) 0.06662(16) 0.0407(9) Uani 1 1 d .
H18A H 0.5153 0.2254 0.0315 0.061 Uiso 1 1 calc R
H18B H 0.6377 0.2283 0.0692 0.061 Uiso 1 1 calc R
H18C H 0.6133 0.3468 0.0550 0.061 Uiso 1 1 calc R
C19 C 0.4862(3) 0.4648(3) 0.13060(17) 0.0399(9) Uani 1 1 d .
H19A H 0.4060 0.4566 0.1130 0.060 Uiso 1 1 calc R
H19B H 0.5372 0.4769 0.0931 0.060 Uiso 1 1 calc R
H19C H 0.5145 0.5313 0.1647 0.060 Uiso 1 1 calc R
C20 C 0.3859(2) 0.3931(3) 0.26718(17) 0.0349(8) Uani 1 1 d .
H20A H 0.4390 0.4727 0.2752 0.052 Uiso 1 1 calc R
H20B H 0.3701 0.3598 0.3109 0.052 Uiso 1 1 calc R
H20C H 0.3122 0.3929 0.2433 0.052 Uiso 1 1 calc R
C21 C 0.9761(2) 0.9300(2) 0.08319(14) 0.0223(6) Uani 1 1 d .
C22 C 0.8712(2) 0.9507(2) 0.10285(14) 0.0215(6) Uani 1 1 d .
C23 C 0.7765(2) 0.8468(2) 0.08869(14) 0.0215(6) Uani 1 1 d .
C24 C 0.8199(2) 0.7607(2) 0.06043(14) 0.0231(6) Uani 1 1 d .
C25 C 0.9425(2) 0.8106(2) 0.05831(14) 0.0211(6) Uani 1 1 d .
C26 C 1.1223(2) 0.9445(2) 0.19864(14) 0.0219(6) Uani 1 1 d .
C27 C 1.0703(2) 0.9683(2) 0.25742(14) 0.0213(6) Uani 1 1 d .
H27A H 1.0652 1.0462 0.2724 0.026 Uiso 1 1 calc R
C28 C 1.0442(2) 0.8728(2) 0.29787(14) 0.0232(6) Uani 1 1 d .
C29 C 1.0761(2) 0.7864(2) 0.26133(15) 0.0251(7) Uani 1 1 d .
H29A H 1.0749 0.7105 0.2783 0.030 Uiso 1 1 calc R
C30 C 1.1222(2) 0.8284(2) 0.20099(14) 0.0250(6) Uani 1 1 d .
H30A H 1.1640 0.7895 0.1702 0.030 Uiso 1 1 calc R
C31 C 1.1533(3) 1.1762(3) 0.13435(18) 0.0432(9) Uani 1 1 d .
H31A H 1.2367 1.2161 0.1471 0.065 Uiso 1 1 calc R
H31B H 1.1074 1.1893 0.1715 0.065 Uiso 1 1 calc R
H31C H 1.1288 1.2063 0.0931 0.065 Uiso 1 1 calc R
C32 C 1.2451(2) 1.0001(3) 0.06516(16) 0.0423(9) Uani 1 1 d .
H32A H 1.2220 1.0032 0.0170 0.063 Uiso 1 1 calc R
H32B H 1.2560 0.9250 0.0718 0.063 Uiso 1 1 calc R
H32C H 1.3187 1.0622 0.0789 0.063 Uiso 1 1 calc R
C33 C 1.0101(2) 0.8694(2) 0.37034(15) 0.0287(7) Uani 1 1 d .
C34 C 0.9677(3) 0.9714(3) 0.39181(17) 0.0439(9) Uani 1 1 d .
H34A H 1.0312 1.0442 0.3898 0.066 Uiso 1 1 calc R
H34B H 0.9442 0.9648 0.4384 0.066 Uiso 1 1 calc R
H34C H 0.9005 0.9704 0.3609 0.066 Uiso 1 1 calc R
C35 C 1.1211(3) 0.8777(3) 0.41664(16) 0.0416(9) Uani 1 1 d .
H35A H 1.1452 0.8094 0.4063 0.062 Uiso 1 1 calc R
H35B H 1.1040 0.8814 0.4644 0.062 Uiso 1 1 calc R
H35C H 1.1844 0.9476 0.4086 0.062 Uiso 1 1 calc R
C36 C 0.9157(3) 0.7551(3) 0.38212(16) 0.0398(9) Uani 1 1 d .
H36A H 0.8401 0.7536 0.3599 0.060 Uiso 1 1 calc R
H36B H 0.9092 0.7495 0.4311 0.060 Uiso 1 1 calc R
H36C H 0.9376 0.6897 0.3628 0.060 Uiso 1 1 calc R
C37 C 0.8573(2) 1.0633(2) 0.12947(16) 0.0320(7) Uani 1 1 d .
H37A H 0.9342 1.1233 0.1354 0.048 Uiso 1 1 calc R
H37B H 0.8232 1.0539 0.1734 0.048 Uiso 1 1 calc R
H37C H 0.8055 1.0861 0.0970 0.048 Uiso 1 1 calc R
C38 C 0.6506(2) 0.8341(3) 0.09836(16) 0.0312(7) Uani 1 1 d .
H38A H 0.6171 0.8645 0.0601 0.047 Uiso 1 1 calc R
H38B H 0.6461 0.8775 0.1410 0.047 Uiso 1 1 calc R
H38C H 0.6065 0.7521 0.1003 0.047 Uiso 1 1 calc R
C39 C 0.7484(3) 0.6408(3) 0.03222(16) 0.0355(8) Uani 1 1 d .
H39A H 0.8006 0.5991 0.0162 0.053 Uiso 1 1 calc R
H39B H 0.6943 0.6454 -0.0058 0.053 Uiso 1 1 calc R
H39C H 0.7036 0.5997 0.0679 0.053 Uiso 1 1 calc R
C40 C 1.0173(2) 0.7446(3) 0.02836(15) 0.0317(7) Uani 1 1 d .
H40A H 0.9950 0.6667 0.0442 0.048 Uiso 1 1 calc R
H40B H 1.1000 0.7853 0.0429 0.048 Uiso 1 1 calc R
H40C H 1.0056 0.7389 -0.0214 0.048 Uiso 1 1 calc R
C41 C 0.7366(2) 0.5998(2) 0.23088(14) 0.0199(6) Uani 1 1 d .
C42 C 0.8185(2) 0.5568(2) 0.18853(14) 0.0200(6) Uani 1 1 d .
C43 C 0.8283(2) 0.3544(2) 0.16235(15) 0.0253(7) Uani 1 1 d .
C44 C 0.7277(2) 0.8031(2) 0.25749(14) 0.0246(6) Uani 1 1 d .
C1S C 0.6715(3) 0.3373(3) -0.29392(18) 0.0445(9) Uani 1 1 d .
H1SA H 0.5988 0.2729 -0.3053 0.067 Uiso 1 1 calc R
H1SB H 0.7354 0.3208 -0.3165 0.067 Uiso 1 1 calc R
H1SC H 0.6613 0.4086 -0.3094 0.067 Uiso 1 1 calc R
C2S C 0.7006(2) 0.3520(2) -0.21841(16) 0.0319(7) Uani 1 1 d .
C3S C 0.7999(2) 0.4376(3) -0.18776(18) 0.0385(8) Uani 1 1 d .
H3SA H 0.8491 0.4902 -0.2152 0.046 Uiso 1 1 calc R
C4S C 0.8285(3) 0.4477(3) -0.11818(18) 0.0403(9) Uani 1 1 d .
H4SA H 0.8968 0.5065 -0.0984 0.048 Uiso 1 1 calc R
C5S C 0.7582(2) 0.3730(3) -0.07807(18) 0.0396(8) Uani 1 1 d .
H5SA H 0.7777 0.3791 -0.0303 0.048 Uiso 1 1 calc R
C6S C 0.6577(2) 0.2877(3) -0.10755(17) 0.0371(8) Uani 1 1 d .
H6SA H 0.6081 0.2361 -0.0797 0.045 Uiso 1 1 calc R
C7S C 0.6301(2) 0.2777(3) -0.17618(17) 0.0344(8) Uani 1 1 d .
H7SA H 0.5614 0.2190 -0.1955 0.041 Uiso 1 1 calc R

loop_
_atom_site_aniso_label
_atom_site_aniso_U_11
_atom_site_aniso_U_22
_atom_site_aniso_U_33
_atom_site_aniso_U_23
_atom_site_aniso_U_13
_atom_site_aniso_U_12
Hf1 0.01987(5) 0.01504(5) 0.01913(6) 0.00290(4) 0.00138(4) 0.00222(4)
Hf2 0.01800(5) 0.01398(5) 0.01940(6) 0.00318(4) 0.00102(4) 0.00331(4)
Si1 0.0238(3) 0.0225(4) 0.0262(4) 0.0068(3) 0.0017(3) -0.0015(3)
Si2 0.0207(3) 0.0256(4) 0.0236(4) 0.0094(3) -0.0013(3) -0.0013(3)
O1 0.0245(8) 0.0197(9) 0.0227(10) 0.0036(8) 0.0060(7) 0.0047(7)
O2 0.0238(8) 0.0147(8) 0.0247(10) 0.0029(8) 0.0061(7) 0.0036(7)
O3 0.0266(8) 0.0151(9) 0.0301(11) 0.0021(8) 0.0045(8) 0.0060(7)
O4 0.0469(11) 0.0253(10) 0.0497(14) 0.0041(10) 0.0272(10) 0.0117(9)
O5 0.0259(8) 0.0184(9) 0.0272(11) 0.0032(8) 0.0021(8) 0.0057(7)
O6 0.0313(9) 0.0287(11) 0.0481(14) -0.0004(10) 0.0192(9) 0.0072(8)
N1 0.0239(10) 0.0157(10) 0.0226(13) 0.0005(9) 0.0061(9) 0.0039(8)
N2 0.0220(9) 0.0192(11) 0.0216(12) 0.0034(9) 0.0059(9) 0.0058(8)
C1 0.0274(12) 0.0288(15) 0.0186(15) 0.0083(12) 0.0010(11) 0.0015(11)
C2 0.0302(13) 0.0223(14) 0.0229(15) 0.0081(12) -0.0024(11) 0.0043(11)
C3 0.0271(12) 0.0258(14) 0.0213(15) 0.0048(12) -0.0017(11) 0.0045(11)
C4 0.0305(13) 0.0206(13) 0.0163(14) 0.0001(11) -0.0027(11) -0.0026(11)
C5 0.0277(13) 0.0314(15) 0.0168(15) 0.0021(12) 0.0027(11) 0.0054(11)
C6 0.0184(11) 0.0194(13) 0.0255(16) 0.0005(11) -0.0017(10) 0.0009(10)
C7 0.0221(11) 0.0214(13) 0.0216(15) -0.0013(11) -0.0012(11) 0.0034(10)
C8 0.0240(12) 0.0329(16) 0.0184(15) 0.0016(12) -0.0018(11) 0.0001(11)
C9 0.0228(12) 0.0292(15) 0.0251(16) 0.0069(12) -0.0059(11) 0.0031(11)
C10 0.0186(11) 0.0213(13) 0.0322(17) 0.0036(12) -0.0024(11) 0.0018(10)
C11 0.0339(15) 0.0476(19) 0.0301(18) 0.0071(15) 0.0072(13) 0.0018(14)
C12 0.0393(16) 0.0273(16) 0.044(2) 0.0111(14) -0.0080(15) -0.0011(13)
C13 0.0254(13) 0.0354(16) 0.0315(18) 0.0080(13) -0.0027(12) 0.0070(12)
C14 0.0265(14) 0.0412(19) 0.071(3) 0.0134(18) 0.0079(16) 0.0018(13)
C15 0.0342(16) 0.089(3) 0.042(2) 0.020(2) -0.0075(15) 0.0170(17)
C16 0.0353(15) 0.058(2) 0.056(2) -0.0012(18) -0.0046(16) 0.0227(15)
C17 0.0365(15) 0.0236(15) 0.0362(19) -0.0051(13) 0.0005(13) 0.0047(12)
C18 0.0374(16) 0.055(2) 0.0227(17) -0.0011(15) 0.0004(13) 0.0057(15)
C19 0.0371(15) 0.0328(16) 0.046(2) 0.0192(15) -0.0074(15) 0.0047(13)
C20 0.0280(13) 0.0316(16) 0.048(2) 0.0043(14) 0.0066(13) 0.0127(12)
C21 0.0230(11) 0.0230(13) 0.0208(15) 0.0077(11) 0.0014(10) 0.0062(10)
C22 0.0234(11) 0.0209(13) 0.0202(14) 0.0050(11) -0.0021(10) 0.0070(10)
C23 0.0227(11) 0.0227(13) 0.0182(14) 0.0032(11) -0.0018(10) 0.0062(10)
C24 0.0255(12) 0.0227(13) 0.0175(14) 0.0035(11) -0.0026(11) 0.0027(10)
C25 0.0233(11) 0.0189(13) 0.0196(14) 0.0040(11) 0.0020(10) 0.0043(10)
C26 0.0178(11) 0.0219(13) 0.0240(15) 0.0080(11) -0.0023(10) 0.0030(10)
C27 0.0200(11) 0.0203(13) 0.0198(14) 0.0031(11) -0.0028(10) 0.0017(10)
C28 0.0194(11) 0.0225(13) 0.0240(15) 0.0067(11) -0.0018(11) 0.0013(10)
C29 0.0210(11) 0.0216(13) 0.0311(17) 0.0074(12) -0.0051(11) 0.0048(10)
C30 0.0221(11) 0.0291(14) 0.0255(16) 0.0041(12) 0.0023(11) 0.0103(10)
C31 0.0392(16) 0.0277(16) 0.054(2) 0.0148(15) -0.0129(16) -0.0015(13)
C32 0.0270(14) 0.061(2) 0.0325(19) 0.0140(16) 0.0049(13) 0.0030(14)
C33 0.0301(13) 0.0316(15) 0.0212(16) 0.0078(12) -0.0006(12) 0.0046(12)
C34 0.060(2) 0.0453(19) 0.0268(18) 0.0010(15) 0.0074(15) 0.0165(16)
C35 0.0402(16) 0.051(2) 0.0268(18) 0.0124(15) -0.0046(14) 0.0049(15)
C36 0.0395(16) 0.0440(19) 0.0294(18) 0.0146(15) 0.0081(14) 0.0009(14)
C37 0.0395(14) 0.0219(14) 0.0375(19) 0.0042(13) -0.0004(13) 0.0144(12)
C38 0.0209(12) 0.0360(16) 0.0352(18) 0.0053(14) 0.0011(12) 0.0068(11)
C39 0.0407(16) 0.0284(16) 0.0259(17) -0.0028(13) -0.0026(13) -0.0033(13)
C40 0.0339(14) 0.0380(16) 0.0256(17) 0.0036(13) 0.0056(12) 0.0139(12)
C41 0.0172(11) 0.0190(13) 0.0209(14) 0.0013(11) -0.0010(10) 0.0028(9)
C42 0.0210(11) 0.0175(12) 0.0192(14) 0.0002(11) -0.0026(10) 0.0039(10)
C43 0.0268(12) 0.0171(13) 0.0308(17) -0.0002(12) 0.0030(12) 0.0053(10)
C44 0.0264(12) 0.0236(14) 0.0245(16) -0.0007(12) -0.0001(11) 0.0099(10)
C1S 0.0495(17) 0.0373(18) 0.052(2) 0.0101(16) 0.0098(16) 0.0195(14)
C2S 0.0338(13) 0.0288(15) 0.0396(19) 0.0040(13) 0.0066(13) 0.0187(11)
C3S 0.0327(14) 0.0312(16) 0.055(2) 0.0076(15) 0.0137(14) 0.0120(12)
C4S 0.0325(14) 0.0321(17) 0.056(2) -0.0013(16) 0.0080(15) 0.0100(13)
C5S 0.0345(15) 0.0420(18) 0.044(2) -0.0020(16) 0.0058(14) 0.0154(13)
C6S 0.0296(13) 0.0424(18) 0.043(2) 0.0072(15) 0.0147(13) 0.0145(12)
C7S 0.0230(12) 0.0310(16) 0.049(2) 0.0018(14) 0.0089(13) 0.0075(11)

loop_
_atom_type_symbol
_atom_type_description
_atom_type_scat_dispersion_real
_atom_type_scat_dispersion_imag
_atom_type_scat_source
C C 0.0033 0.0016 'International Tables Vol C Tables 4.2.6.8 and 6.1.1.4'
H H 0.0000 0.0000 'International Tables Vol C Tables 4.2.6.8 and 6.1.1.4'
N N 0.0061 0.0033 'International Tables Vol C Tables 4.2.6.8 and 6.1.1.4'
O O 0.0106 0.0060 'International Tables Vol C Tables 4.2.6.8 and 6.1.1.4'
Si Si 0.0817 0.0704 'International Tables Vol C Tables 4.2.6.8 and 6.1.1.4'
Hf Hf -0.5830 6.1852 'International Tables Vol C Tables 4.2.6.8 and 6.1.1.4'

loop_
_geom_angle_atom_site_label_1
_geom_angle_atom_site_label_2
_geom_angle_atom_site_label_3
_geom_angle
N1 Hf1 O3 58.76(7)
N1 Hf1 O1 69.99(7)
O3 Hf1 O1 128.69(6)
N1 Hf1 C5 129.58(8)
O3 Hf1 C5 130.95(8)
O1 Hf1 C5 80.39(8)
N1 Hf1 C6 142.77(9)
O3 Hf1 C6 109.72(8)
O1 Hf1 C6 112.36(8)
C5 Hf1 C6 85.85(9)
N1 Hf1 C7 114.58(8)
O3 Hf1 C7 77.96(8)
O1 Hf1 C7 129.81(8)
C5 Hf1 C7 115.76(9)
C6 Hf1 C7 33.79(9)
N1 Hf1 C1 148.33(8)
O3 Hf1 C1 109.25(8)
O1 Hf1 C1 113.11(8)
C5 Hf1 C1 33.53(9)
C6 Hf1 C1 67.37(9)
C7 Hf1 C1 88.21(9)
N1 Hf1 C10 123.32(9)
O3 Hf1 C10 130.14(8)
O1 Hf1 C10 79.82(7)
C5 Hf1 C10 88.52(9)
C6 Hf1 C10 33.67(9)
C7 Hf1 C10 55.27(9)
C1 Hf1 C10 87.40(9)
N1 Hf1 C2 119.16(8)
O3 Hf1 C2 79.00(8)
O1 Hf1 C2 128.62(8)
C5 Hf1 C2 54.24(10)
C6 Hf1 C2 89.24(8)
C7 Hf1 C2 94.32(9)
C1 Hf1 C2 32.89(9)
C10 Hf1 C2 117.25(9)
N1 Hf1 C8 87.84(8)
O3 Hf1 C8 77.62(8)
O1 Hf1 C8 104.00(8)
C5 Hf1 C8 139.74(9)
C6 Hf1 C8 55.08(9)
C7 Hf1 C8 32.98(9)
C1 Hf1 C8 119.82(9)
C10 Hf1 C8 54.15(9)
C2 Hf1 C8 125.72(9)
N1 Hf1 C9 92.84(8)
O3 Hf1 C9 107.37(8)
O1 Hf1 C9 75.94(8)
C5 Hf1 C9 118.80(9)
C6 Hf1 C9 54.71(9)
C7 Hf1 C9 54.31(9)
C1 Hf1 C9 118.75(9)
C10 Hf1 C9 32.36(9)
C2 Hf1 C9 143.74(8)
C8 Hf1 C9 32.20(9)
N1 Hf1 C4 99.21(8)
O3 Hf1 C4 108.49(8)
O1 Hf1 C4 75.98(8)
C5 Hf1 C4 32.65(8)
C6 Hf1 C4 117.68(9)
C7 Hf1 C4 142.38(9)
C1 Hf1 C4 54.36(8)
C10 Hf1 C4 118.78(9)
C2 Hf1 C4 52.98(9)
C8 Hf1 C4 172.38(8)
C9 Hf1 C4 143.34(9)
N2 Hf2 O5 58.68(7)
N2 Hf2 O2 70.08(7)
O5 Hf2 O2 128.64(6)
N2 Hf2 C30 129.78(9)
O5 Hf2 C30 130.95(8)
O2 Hf2 C30 79.84(8)
N2 Hf2 C21 142.49(8)
O5 Hf2 C21 109.37(8)
O2 Hf2 C21 113.26(8)
C30 Hf2 C21 86.02(9)
N2 Hf2 C26 148.01(9)
O5 Hf2 C26 108.95(8)
O2 Hf2 C26 112.71(8)
C30 Hf2 C26 33.49(9)
C21 Hf2 C26 67.81(8)
N2 Hf2 C22 113.43(8)
O5 Hf2 C22 78.19(8)
O2 Hf2 C22 129.34(8)
C30 Hf2 C22 116.76(9)
C21 Hf2 C22 33.83(8)
C26 Hf2 C22 89.84(8)
N2 Hf2 C25 124.40(8)
O5 Hf2 C25 131.18(8)
O2 Hf2 C25 80.44(8)
C30 Hf2 C25 87.11(9)
C21 Hf2 C25 33.65(8)
C26 Hf2 C25 86.58(8)
C22 Hf2 C25 55.22(9)
N2 Hf2 C27 118.55(8)
O5 Hf2 C27 78.97(8)
O2 Hf2 C27 127.12(8)
C30 Hf2 C27 54.02(9)
C21 Hf2 C27 90.01(8)
C26 Hf2 C27 32.88(9)
C22 Hf2 C27 96.77(8)
C25 Hf2 C27 116.89(8)
N2 Hf2 C23 87.36(8)
O5 Hf2 C23 79.11(8)
O2 Hf2 C23 102.94(7)
C30 Hf2 C23 139.31(9)
C21 Hf2 C23 55.16(8)
C26 Hf2 C23 120.97(8)
C22 Hf2 C23 32.84(8)
C25 Hf2 C23 54.30(9)
C27 Hf2 C23 128.32(8)
N2 Hf2 C24 93.28(8)
O5 Hf2 C24 109.25(8)
O2 Hf2 C24 75.27(8)
C30 Hf2 C24 117.14(9)
C21 Hf2 C24 54.95(8)
C26 Hf2 C24 118.54(9)
C22 Hf2 C24 54.30(8)
C25 Hf2 C24 32.64(8)
C27 Hf2 C24 144.94(8)
C23 Hf2 C24 32.27(9)
N2 Hf2 C29 99.33(8)
O5 Hf2 C29 109.05(8)
O2 Hf2 C29 74.51(8)
C30 Hf2 C29 32.51(9)
C21 Hf2 C29 117.82(8)
C26 Hf2 C29 54.35(8)
C22 Hf2 C29 144.12(8)
C25 Hf2 C29 117.05(9)
C27 Hf2 C29 52.83(9)
C23 Hf2 C29 171.33(9)
C24 Hf2 C29 140.77(9)
C12 Si1 C11 109.45(15)
C12 Si1 C1 113.87(14)
C11 Si1 C1 110.46(13)
C12 Si1 C6 114.43(14)
C11 Si1 C6 113.90(14)
C1 Si1 C6 94.05(11)
C31 Si2 C32 107.87(16)
C31 Si2 C26 112.16(14)
C32 Si2 C26 112.78(14)
C31 Si2 C21 115.39(13)
C32 Si2 C21 113.83(13)
C26 Si2 C21 94.50(11)
C41 O1 Hf1 117.86(17)
C42 O2 Hf2 117.94(17)
C43 O3 Hf1 100.51(16)
C44 O5 Hf2 100.29(16)
C42 N1 C43 137.4(2)
C42 N1 Hf1 125.03(18)
C43 N1 Hf1 97.39(15)
C41 N2 C44 137.2(2)
C41 N2 Hf2 124.23(17)
C44 N2 Hf2 97.25(15)
C2 C1 C5 105.8(2)
C2 C1 Si1 127.8(2)
C5 C1 Si1 121.6(2)
C2 C1 Hf1 74.89(16)
C5 C1 Hf1 71.96(15)
Si1 C1 Hf1 99.08(11)
C1 C2 C3 109.6(3)
C1 C2 Hf1 72.22(16)
C3 C2 Hf1 78.11(16)
C4 C3 C2 106.7(2)
C4 C3 C13 125.9(2)
C2 C3 C13 126.3(3)
C4 C3 Hf1 71.51(15)
C2 C3 Hf1 69.84(15)
C13 C3 Hf1 132.97(19)
C3 C4 C5 109.1(2)
C3 C4 Hf1 77.26(16)
C5 C4 Hf1 69.70(15)
C4 C5 C1 108.6(3)
C4 C5 Hf1 77.64(16)
C1 C5 Hf1 74.52(16)
C7 C6 C10 106.4(2)
C7 C6 Si1 124.1(2)
C10 C6 Si1 124.9(2)
C7 C6 Hf1 73.18(13)
C10 C6 Hf1 73.62(13)
Si1 C6 Hf1 99.46(10)
C8 C7 C6 108.2(2)
C8 C7 C17 124.9(3)
C6 C7 C17 126.8(2)
C8 C7 Hf1 76.19(15)
C6 C7 Hf1 73.03(14)
C17 C7 Hf1 119.28(17)
C9 C8 C7 108.0(2)
C9 C8 C18 126.1(3)
C7 C8 C18 125.8(3)
C9 C8 Hf1 74.61(16)
C7 C8 Hf1 70.83(15)
C18 C8 Hf1 123.59(18)
C10 C9 C8 108.3(2)
C10 C9 C19 125.5(3)
C8 C9 C19 126.0(3)
C10 C9 Hf1 70.77(15)
C8 C9 Hf1 73.20(15)
C19 C9 Hf1 125.37(17)
C9 C10 C6 109.0(3)
C9 C10 C20 122.6(3)
C6 C10 C20 128.2(3)
C9 C10 Hf1 76.87(15)
C6 C10 Hf1 72.71(14)
C20 C10 Hf1 121.43(18)
C14 C13 C16 108.9(3)
C14 C13 C3 111.1(2)
C16 C13 C3 113.3(2)
C14 C13 C15 108.7(3)
C16 C13 C15 108.7(3)
C3 C13 C15 106.0(2)
C25 C21 C22 106.3(2)
C25 C21 Si2 124.39(19)
C22 C21 Si2 124.5(2)
C25 C21 Hf2 73.73(15)
C22 C21 Hf2 73.31(15)
Si2 C21 Hf2 98.81(11)
C23 C22 C21 108.5(2)
C23 C22 C37 123.6(2)
C21 C22 C37 127.8(2)
C23 C22 Hf2 75.88(15)
C21 C22 Hf2 72.86(15)
C37 C22 Hf2 120.70(19)
C24 C23 C22 108.4(2)
C24 C23 C38 126.5(2)
C22 C23 C38 125.0(2)
C24 C23 Hf2 74.77(15)
C22 C23 Hf2 71.28(15)
C38 C23 Hf2 122.76(19)
C23 C24 C25 107.8(2)
C23 C24 C39 126.4(2)
C25 C24 C39 125.6(3)
C23 C24 Hf2 72.96(15)
C25 C24 Hf2 70.81(15)
C39 C24 Hf2 125.64(19)
C24 C25 C21 108.9(2)
C24 C25 C40 122.4(2)
C21 C25 C40 128.5(2)
C24 C25 Hf2 76.55(16)
C21 C25 Hf2 72.62(15)
C40 C25 Hf2 121.13(18)
C27 C26 C30 105.4(2)
C27 C26 Si2 126.4(2)
C30 C26 Si2 123.3(2)
C27 C26 Hf2 74.60(13)
C30 C26 Hf2 72.42(13)
Si2 C26 Hf2 98.61(10)
C26 C27 C28 110.8(2)
C26 C27 Hf2 72.51(14)
C28 C27 Hf2 78.24(14)
C29 C28 C27 105.5(2)
C29 C28 C33 125.7(2)
C27 C28 C33 127.9(3)
C29 C28 Hf2 71.76(15)
C27 C28 Hf2 69.66(14)
C33 C28 Hf2 131.00(17)
C28 C29 C30 109.4(2)
C28 C29 Hf2 76.68(15)
C30 C29 Hf2 69.98(15)
C29 C30 C26 108.8(3)
C29 C30 Hf2 77.52(15)
C26 C30 Hf2 74.09(14)
C28 C33 C34 112.0(2)
C28 C33 C36 112.5(2)
C34 C33 C36 109.3(3)
C28 C33 C35 107.0(2)
C34 C33 C35 108.5(2)
C36 C33 C35 107.4(2)
O1 C41 N2 133.1(3)
O1 C41 C42 118.5(2)
N2 C41 C42 108.4(2)
O2 C42 N1 132.8(3)
O2 C42 C41 118.7(2)
N1 C42 C41 108.5(2)
O4 C43 O3 129.1(3)
O4 C43 N1 127.6(2)
O3 C43 N1 103.3(2)
O4 C43 Hf1 178.9(2)
O3 C43 Hf1 51.59(13)
N1 C43 Hf1 51.76(12)
O6 C44 O5 129.6(3)
O6 C44 N2 126.7(2)
O5 C44 N2 103.8(2)
O6 C44 Hf2 178.4(2)
O5 C44 Hf2 51.97(13)
N2 C44 Hf2 51.82(12)
C7S C2S C3S 117.4(3)
C7S C2S C1S 120.7(3)
C3S C2S C1S 121.9(3)
C4S C3S C2S 121.5(3)
C5S C4S C3S 119.8(3)
C4S C5S C6S 119.6(3)
C7S C6S C5S 120.4(3)
C6S C7S C2S 121.3(3)

loop_
_geom_bond_atom_site_label_1
_geom_bond_atom_site_label_2
_geom_bond_distance
Hf1 N1 2.174(2)
Hf1 O3 2.1880(18)
Hf1 O1 2.2528(18)
Hf1 C5 2.448(3)
Hf1 C6 2.468(2)
Hf1 C7 2.470(2)
Hf1 C1 2.481(3)
Hf1 C10 2.480(2)
Hf1 C2 2.515(3)
Hf1 C8 2.539(3)
Hf1 C9 2.557(3)
Hf1 C4 2.549(3)
Hf2 N2 2.186(2)
Hf2 O5 2.2081(19)
Hf2 O2 2.2432(17)
Hf2 C30 2.454(2)
Hf2 C21 2.465(3)
Hf2 C26 2.475(2)
Hf2 C22 2.471(3)
Hf2 C25 2.480(3)
Hf2 C27 2.502(2)
Hf2 C23 2.530(3)
Hf2 C24 2.554(3)
Hf2 C29 2.550(3)
Si1 C12 1.851(3)
Si1 C11 1.852(3)
Si1 C1 1.874(3)
Si1 C6 1.877(3)
Si2 C31 1.856(3)
Si2 C32 1.860(3)
Si2 C26 1.874(3)
Si2 C21 1.879(2)
O1 C41 1.258(3)
O2 C42 1.259(3)
O3 C43 1.307(3)
O4 C43 1.196(3)
O5 C44 1.305(3)
O6 C44 1.203(3)
N1 C42 1.299(3)
N1 C43 1.420(3)
N2 C41 1.300(3)
N2 C44 1.429(3)
C1 C2 1.415(4)
C1 C5 1.422(4)
C2 C3 1.422(3)
C3 C4 1.394(4)
C3 C13 1.532(4)
C4 C5 1.408(4)
C6 C7 1.435(4)
C6 C10 1.433(4)
C7 C8 1.423(4)
C7 C17 1.506(4)
C8 C9 1.413(4)
C8 C18 1.495(4)
C9 C10 1.405(4)
C9 C19 1.504(4)
C10 C20 1.500(4)
C13 C14 1.529(4)
C13 C16 1.511(5)
C13 C15 1.538(4)
C21 C25 1.431(4)
C21 C22 1.436(4)
C22 C23 1.415(3)
C22 C37 1.503(4)
C23 C24 1.413(4)
C23 C38 1.501(3)
C24 C25 1.416(3)
C24 C39 1.499(4)
C25 C40 1.507(4)
C26 C27 1.409(4)
C26 C30 1.420(4)
C27 C28 1.418(4)
C28 C29 1.405(4)
C28 C33 1.512(4)
C29 C30 1.404(4)
C33 C34 1.533(4)
C33 C36 1.541(4)
C33 C35 1.546(4)
C41 C42 1.524(4)
C1S C2S 1.498(5)
C2S C7S 1.392(4)
C2S C3S 1.394(4)
C3S C4S 1.385(5)
C4S C5S 1.366(4)
C5S C6S 1.394(4)
C6S C7S 1.364(4)

loop_
_platon_squeeze_void_nr
_platon_squeeze_void_average_x
_platon_squeeze_void_average_y
_platon_squeeze_void_average_z
_platon_squeeze_void_volume
_platon_squeeze_void_count_electrons
_platon_squeeze_void_content
1 0.500 0.617 0.500 402 149 ' '
2 0.500 1.000 1.000 21 1 ' '
